data_2006207
loop_
_publ_author_name
'Jones, Peter G.'
'Ku\'s, Piotr'

_publ_section_title
;
 2,13-Dithia[3]orthocyclo[3](2,3)naphthalenophane
;
_journal_issue 6
_journal_name_full 'Acta Crystallographica Section C'
_journal_page_first 786
_journal_page_last 787
_journal_paper_doi 10.1107/S0108270197000061
_journal_volume 53
_journal_year 1997
_chemical_formula_sum 'C20 H18 S2'
_chemical_formula_weight 322.46
_chemical_name_systematic
;
 2,13-dithia[3]orthocyclo[3](2,3)-naphthalenophane
;
_space_group_IT_number 2
_symmetry_cell_setting triclinic
_symmetry_space_group_name_Hall '-P 1'
_symmetry_space_group_name_H-M 'P -1'
_audit_creation_method SHELXL
_cell_angle_alpha 78.20(2)
_cell_angle_beta 80.64(2)
_cell_angle_gamma 71.77(2)
_cell_formula_units_Z 4
_cell_length_a 10.646(3)
_cell_length_b 11.286(3)
_cell_length_c 14.205(4)
_cell_measurement_reflns_used 50
_cell_measurement_temperature 143(2)
_cell_measurement_theta_max 11.5
_cell_measurement_theta_min 10
_cell_volume 1577.9(8)
_computing_cell_refinement DIF4
_computing_data_collection 'DIF4 (Stoe & Cie, 1992a)'
_computing_data_reduction 'REDU4 (Stoe & Cie, 1992b)'
_computing_molecular_graphics 'XP (Siemens, 1994)'
_computing_publication_material SHELXL93
_computing_structure_refinement 'SHELXL93 (Sheldrick, 1993)'
_computing_structure_solution 'SHELXS86 (Sheldrick, 1990)'
_diffrn_ambient_temperature 143(2)
_diffrn_measurement_device 'Stoe STADI-4'
_diffrn_measurement_method '\w/\q scans'
_diffrn_radiation_monochromator graphite
_diffrn_radiation_source 'fine-focus sealed tube'
_diffrn_radiation_type MoK\a
_diffrn_radiation_wavelength 0.71073
_diffrn_reflns_av_R_equivalents 0.0181
_diffrn_reflns_av_sigmaI/netI 0.0296
_diffrn_reflns_limit_h_max 12
_diffrn_reflns_limit_h_min -12
_diffrn_reflns_limit_k_max 13
_diffrn_reflns_limit_k_min 0
_diffrn_reflns_limit_l_max 16
_diffrn_reflns_limit_l_min -16
_diffrn_reflns_number 5868
_diffrn_reflns_theta_max 25.02
_diffrn_reflns_theta_min 3.05
_diffrn_standards_decay_% 0
_diffrn_standards_interval_time 60
_diffrn_standards_number 3
_exptl_absorpt_coefficient_mu 0.331
_exptl_absorpt_correction_type none
_exptl_crystal_colour colourless
_exptl_crystal_density_diffrn 1.357
_exptl_crystal_density_meas ?
_exptl_crystal_description prism
_exptl_crystal_F_000 680
_exptl_crystal_size_max 0.80
_exptl_crystal_size_mid 0.20
_exptl_crystal_size_min 0.20
_refine_diff_density_max 0.233
_refine_diff_density_min -0.218
_refine_ls_extinction_method none
_refine_ls_goodness_of_fit_all 1.053
_refine_ls_goodness_of_fit_obs 1.045
_refine_ls_hydrogen_treatment 'H atoms riding'
_refine_ls_matrix_type full
_refine_ls_number_parameters 397
_refine_ls_number_reflns 5562
_refine_ls_number_restraints 0
_refine_ls_restrained_S_all 1.053
_refine_ls_restrained_S_obs 1.045
_refine_ls_R_factor_all 0.0594
_refine_ls_R_factor_obs .0397
_refine_ls_shift/esd_max 0.000
_refine_ls_shift/esd_mean 0.000
_refine_ls_structure_factor_coef Fsqd
_refine_ls_weighting_details 'w = 1/[\s^2^(Fo^2^)+(0.0412P)^2^+0.9331P] where P=(Fo^2^+2Fc^2^)/3'
_refine_ls_weighting_scheme calc
_refine_ls_wR_factor_all 0.1072
_refine_ls_wR_factor_obs .0916
_reflns_number_observed 4215
_reflns_number_total 5562
_reflns_observed_criterion >2sigma(I)
_cod_data_source_file fg1236.cif
_cod_data_source_block monopol
_cod_depositor_comments
;
The following automatic conversions were performed:

'_exptl_crystal_density_meas' value 'not measured' was changed to '?'
- the value is perceived as not measured.

Automatic conversion script
Id: cif_fix_values 3008 2015-01-20 13:52:24Z robertas 

The following automatic conversions were performed:

'_refine_ls_weighting_scheme' value 'calc w =
1/[\s^2^(Fo^2^)+(0.0412P)^2^+0.9331P] where P=(Fo^2^+2Fc^2^)/3' was
changed to 'calc'. New tag '_refine_ls_weighting_details' was
created. The value of the new tag was set to 'w =
1/[\s^2^(Fo^2^)+(0.0412P)^2^+0.9331P] where P=(Fo^2^+2Fc^2^)/3'.

Automatic conversion script
Id: cif_fix_values 3143 2015-03-26 13:38:13Z robertas 
;
_cod_database_code 2006207

loop_
_symmetry_equiv_pos_as_xyz
'x, y, z'
'-x, -y, -z'

loop_
_atom_site_aniso_label
_atom_site_aniso_U_11
_atom_site_aniso_U_22
_atom_site_aniso_U_33
_atom_site_aniso_U_12
_atom_site_aniso_U_13
_atom_site_aniso_U_23
C1 .0268(12) .0325(13) .0350(13) -.0112(10) .0018(10) -.0086(10)
S2 .0266(3) .0320(3) .0311(3) -.0021(3) .0002(2) -.0108(3)
C3 .0319(13) .0298(13) .0310(13) -.0131(10) .0015(10) -.0077(10)
C4 .0298(12) .0237(12) .0247(11) -.0111(10) .0022(9) -.0022(9)
C5 .0249(12) .0293(12) .0293(12) -.0091(10) .0029(10) -.0074(10)
C5A .0292(12) .0267(12) .0269(12) -.0105(10) .0001(10) -.0038(10)
C6 .0299(13) .0383(14) .0324(13) -.0089(11) -.0036(10) -.0060(11)
C7 .0448(16) .0466(16) .0321(14) -.0137(13) -.0105(12) -.0080(12)
C8 .0498(16) .0384(15) .0301(13) -.0124(13) .0019(12) -.0140(11)
C9 .0360(14) .0280(13) .0296(13) -.0082(11) .0045(10) -.0069(10)
C9A .0306(12) .0212(11) .0252(12) -.0096(10) .0033(9) -.0017(9)
C10 .0262(12) .0231(12) .0298(12) -.0086(10) .0023(10) -.0010(10)
C11 .0270(12) .0226(11) .0271(12) -.0109(9) -.0015(9) .0006(9)
C12 .0274(13) .0320(13) .0360(13) -.0127(10) -.0008(10) -.0076(11)
S13 .0251(3) .0316(3) .0305(3) -.0009(2) -.0014(2) -.0084(2)
C14 .0309(13) .0301(13) .0290(12) -.0113(10) .0010(10) -.0070(10)
C15 .0316(13) .0261(12) .0256(12) -.0130(10) .0024(10) -.0034(9)
C16 .0334(14) .0379(14) .0324(13) -.0066(11) -.0053(11) -.0068(11)
C17 .0481(17) .0467(16) .0326(14) -.0117(13) -.0103(12) -.0101(12)
C18 .0499(17) .0369(14) .0286(13) -.0122(13) .0015(12) -.0101(11)
C19 .0362(14) .0286(13) .0301(13) -.0090(11) .0046(10) -.0065(10)
C20 .0312(13) .0248(12) .0284(12) -.0128(10) .0026(10) -.0012(10)
C1' .0397(14) .0296(13) .0302(13) -.0155(11) -.0028(11) -.0045(10)
S2' .0362(3) .0263(3) .0296(3) .0021(3) -.0116(3) -.0042(2)
C3' .0361(14) .0423(15) .0300(13) -.0193(12) -.0061(11) -.0016(11)
C4' .0278(12) .0318(13) .0226(11) -.0151(10) -.0017(9) .0001(9)
C5' .0243(12) .0248(12) .0266(12) -.0070(9) -.0005(9) .0002(9)
C5A' .0233(11) .0291(12) .0213(11) -.0102(10) .0021(9) -.0020(9)
C6' .0277(12) .0300(13) .0294(12) -.0086(10) .0021(10) -.0055(10)
C7' .0333(13) .0397(14) .0278(12) -.0143(11) .0015(10) -.0115(11)
C8' .0315(13) .0452(15) .0269(12) -.0112(12) -.0079(10) -.0041(11)
C9' .0278(13) .0344(13) .0311(13) -.0062(10) -.0054(10) -.0016(10)
C9A' .0240(12) .0275(12) .0262(12) -.0086(10) -.0007(9) -.0023(9)
C10' .0288(13) .0243(12) .0311(12) -.0069(10) -.0010(10) -.0023(10)
C11' .0300(12) .0272(12) .0281(12) -.0138(10) .0014(10) -.0036(10)
C12' .0418(15) .0300(13) .0316(13) -.0178(11) -.0007(11) -.0043(10)
S13' .0374(4) .0241(3) .0328(3) .0024(3) -.0109(3) -.0041(2)
C14' .0327(13) .0373(14) .0310(13) -.0137(11) -.0048(10) -.0027(11)
C15' .0239(12) .0324(13) .0259(12) -.0143(10) .0005(9) -.0037(10)
C16' .0280(12) .0271(12) .0315(13) -.0091(10) .0020(10) -.0026(10)
C17' .0367(14) .0394(15) .0315(13) -.0145(12) .0010(11) -.0133(11)
C18' .0332(14) .0473(16) .0291(13) -.0102(12) -.0079(11) -.0069(11)
C19' .0304(13) .0322(13) .0323(13) -.0050(11) -.0051(10) -.0040(11)
C20' .0256(12) .0295(12) .0282(12) -.0111(10) .0006(9) -.0047(10)

loop_
_atom_site_label
_atom_site_fract_x
_atom_site_fract_y
_atom_site_fract_z
_atom_site_U_iso_or_equiv
_atom_site_thermal_displace_type
_atom_site_calc_flag
_atom_site_refinement_flags
_atom_site_occupancy
_atom_site_disorder_group
_atom_site_type_symbol
C1 .0625(2) .7744(2) .37938(17) .0310(5) Uani d . 1 . C
H1A -.0194 .7667 .4212 .037 Uiso calc R 1 . H
H1B .0917 .7046 .3411 .037 Uiso calc R 1 . H
S2 .02374(6) .92429(6) .29699(4) .03095(16) Uani d . 1 . S
C3 .1834(2) .9186(2) .22787(17) .0301(5) Uani d . 1 . C
H3A .1826 1.0061 .1982 .036 Uiso calc R 1 . H
H3B .2522 .8872 .2735 .036 Uiso calc R 1 . H
C4 .2256(2) .8381(2) .14839(16) .0262(5) Uani d . 1 . C
C5 .1350(2) .8446(2) .08750(16) .0278(5) Uani d . 1 . C
H5 .0450 .8919 .1009 .033 Uiso calc R 1 . H
C5A .1709(2) .7833(2) .00569(16) .0274(5) Uani d . 1 . C
C6 .0774(2) .7916(2) -.05760(17) .0337(6) Uani d . 1 . C
H6 -.0127 .8396 -.0452 .040 Uiso calc R 1 . H
C7 .1155(3) .7314(3) -.13625(18) .0401(6) Uani d . 1 . C
H7 .0522 .7385 -.1788 .048 Uiso calc R 1 . H
C8 .2487(3) .6585(2) -.15443(18) .0390(6) Uani d . 1 . C
H8 .2743 .6156 -.2086 .047 Uiso calc R 1 . H
C9 .3405(3) .6490(2) -.09512(17) .0321(5) Uani d . 1 . C
H9 .4299 .6001 -.1087 .039 Uiso calc R 1 . H
C9A .3053(2) .7111(2) -.01339(16) .0262(5) Uani d . 1 . C
C10 .3963(2) .7046(2) .05039(16) .0272(5) Uani d . 1 . C
H10 .4864 .6570 .0379 .033 Uiso calc R 1 . H
C11 .3602(2) .7645(2) .13012(16) .0255(5) Uani d . 1 . C
C12 .4662(2) .7505(2) .19408(17) .0308(5) Uani d . 1 . C
H12A .4363 .8208 .2319 .037 Uiso calc R 1 . H
H12B .5484 .7582 .1525 .037 Uiso calc R 1 . H
S13 .50509(6) .60161(6) .27737(4) .03045(16) Uani d . 1 . S
C14 .3461(2) .6050(2) .34663(16) .0296(5) Uani d . 1 . C
H14A .2774 .6346 .3010 .035 Uiso calc R 1 . H
H14B .3487 .5172 .3766 .035 Uiso calc R 1 . H
C15 .3014(2) .6861(2) .42571(16) .0274(5) Uani d . 1 . C
C16 .3935(3) .6803(2) .48764(17) .0351(6) Uani d . 1 . C
H16 .4833 .6313 .4760 .042 Uiso calc R 1 . H
C17 .3566(3) .7447(3) .56554(18) .0417(6) Uani d . 1 . C
H17 .4206 .7401 .6066 .050 Uiso calc R 1 . H
C18 .2255(3) .8159(2) .58328(18) .0385(6) Uani d . 1 . C
H18 .1990 .8592 .6373 .046 Uiso calc R 1 . H
C19 .1341(3) .8237(2) .52230(17) .0324(6) Uani d . 1 . C
H19 .0448 .8737 .5344 .039 Uiso calc R 1 . H
C20 .1694(2) .7597(2) .44275(16) .0282(5) Uani d . 1 . C
C1' .2699(2) .0795(2) .38326(17) .0320(5) Uani d . 1 . C
H1'1 .2026 .1066 .3366 .038 Uiso calc R 1 . H
H1'2 .2560 .0037 .4277 .038 Uiso calc R 1 . H
S2' .43451(6) .03775(6) .31786(4) .03243(16) Uani d . 1 . S
C3' .4360(3) .1851(2) .23969(17) .0346(6) Uani d . 1 . C
H3'1 .4030 .2535 .2793 .042 Uiso calc R 1 . H
H3'2 .5294 .1808 .2146 .042 Uiso calc R 1 . H
C4' .3552(2) .2217(2) .15450(16) .0267(5) Uani d . 1 . C
C5' .3622(2) .1326(2) .09905(16) .0262(5) Uani d . 1 . C
H5' .4118 .0475 .1190 .031 Uiso calc R 1 . H
C5A' .2992(2) .1621(2) .01424(15) .0248(5) Uani d . 1 . C
C6' .3052(2) .0706(2) -.04316(16) .0295(5) Uani d . 1 . C
H6' .3521 -.0156 -.0237 .035 Uiso calc R 1 . H
C7' .2441(2) .1055(2) -.12588(17) .0324(5) Uani d . 1 . C
H7' .2485 .0432 -.1633 .039 Uiso calc R 1 . H
C8' .1747(2) .2327(2) -.15666(17) .0342(6) Uani d . 1 . C
H8' .1339 .2559 -.2151 .041 Uiso calc R 1 . H
C9' .1658(2) .3226(2) -.10300(17) .0321(5) Uani d . 1 . C
H9' .1181 .4080 -.1241 .038 Uiso calc R 1 . H
C9A' .2267(2) .2905(2) -.01643(16) .0262(5) Uani d . 1 . C
C10' .2175(2) .3800(2) .04242(16) .0288(5) Uani d . 1 . C
H10' .1674 .4652 .0234 .035 Uiso calc R 1 . H
C11' .2779(2) .3492(2) .12601(16) .0278(5) Uani d . 1 . C
C12' .2571(3) .4524(2) .18504(17) .0332(6) Uani d . 1 . C
H12C .2711 .5287 .1413 .040 Uiso calc R 1 . H
H12D .3246 .4242 .2316 .040 Uiso calc R 1 . H
S13' .09331(6) .49385(6) .25086(4) .03331(16) Uani d . 1 . S
C14' .0902(2) .3462(2) .32814(17) .0331(6) Uani d . 1 . C
H14C -.0034 .3512 .3531 .040 Uiso calc R 1 . H
H14D .1225 .2781 .2881 .040 Uiso calc R 1 . H
C15' .1711(2) .3083(2) .41332(16) .0265(5) Uani d . 1 . C
C16' .1625(2) .3991(2) .47021(16) .0295(5) Uani d . 1 . C
H16' .1114 .4840 .4515 .035 Uiso calc R 1 . H
C17' .2266(2) .3677(2) .55296(17) .0345(6) Uani d . 1 . C
H17' .2189 .4305 .5908 .041 Uiso calc R 1 . H
C18' .3020(2) .2445(3) .58039(18) .0362(6) Uani d . 1 . C
H18' .3459 .2219 .6373 .043 Uiso calc R 1 . H
C19' .3128(2) .1542(2) .52413(17) .0326(6) Uani d . 1 . C
H19' .3651 .0698 .5430 .039 Uiso calc R 1 . H
C20' .2490(2) .1840(2) .44084(16) .0275(5) Uani d . 1 . C

loop_
_atom_type_symbol
_atom_type_description
_atom_type_scat_dispersion_real
_atom_type_scat_dispersion_imag
_atom_type_scat_source
C C 0.0033 0.0016 'International Tables Vol C Tables 4.2.6.8 and 6.1.1.4'
H H 0.0000 0.0000 'International Tables Vol C Tables 4.2.6.8 and 6.1.1.4'
S S 0.1246 0.1234 'International Tables Vol C Tables 4.2.6.8 and 6.1.1.4'

loop_
_geom_angle_atom_site_label_1
_geom_angle_atom_site_label_2
_geom_angle_atom_site_label_3
_geom_angle
_geom_angle_publ_flag
C20 C1 S2 113.76(16) n
C3 S2 C1 101.63(11) y
C4 C3 S2 117.20(16) n
C5 C4 C11 119.1(2) ?
C5 C4 C3 119.3(2) ?
C11 C4 C3 121.4(2) n
C4 C5 C5A 122.3(2) ?
C5 C5A C6 122.1(2) ?
C5 C5A C9A 118.7(2) ?
C6 C5A C9A 119.2(2) ?
C7 C6 C5A 120.6(2) ?
C6 C7 C8 120.1(2) ?
C9 C8 C7 120.6(2) ?
C8 C9 C9A 121.0(2) ?
C10 C9A C9 123.4(2) ?
C10 C9A C5A 118.1(2) ?
C9 C9A C5A 118.5(2) ?
C11 C10 C9A 122.7(2) ?
C10 C11 C4 119.0(2) ?
C10 C11 C12 118.2(2) ?
C4 C11 C12 122.7(2) n
C11 C12 S13 114.08(16) n
C14 S13 C12 102.37(11) y
C15 C14 S13 117.47(16) n
C16 C15 C20 119.1(2) ?
C16 C15 C14 118.5(2) ?
C20 C15 C14 122.3(2) n
C17 C16 C15 121.3(2) ?
C16 C17 C18 119.6(2) ?
C19 C18 C17 119.7(2) ?
C18 C19 C20 121.7(2) ?
C15 C20 C19 118.6(2) ?
C15 C20 C1 123.4(2) n
C19 C20 C1 118.0(2) ?
C20' C1' S2' 112.79(16) n
C3' S2' C1' 101.59(12) y
C4' C3' S2' 116.56(17) n
C5' C4' C11' 118.7(2) ?
C5' C4' C3' 119.7(2) ?
C11' C4' C3' 121.4(2) n
C4' C5' C5A' 122.8(2) ?
C5' C5A' C6' 123.2(2) ?
C5' C5A' C9A' 118.4(2) ?
C6' C5A' C9A' 118.4(2) ?
C7' C6' C5A' 120.5(2) ?
C6' C7' C8' 120.8(2) ?
C9' C8' C7' 120.2(2) ?
C8' C9' C9A' 120.8(2) ?
C10' C9A' C9' 122.7(2) ?
C10' C9A' C5A' 118.1(2) ?
C9' C9A' C5A' 119.2(2) ?
C11' C10' C9A' 122.8(2) ?
C10' C11' C4' 119.1(2) ?
C10' C11' C12' 118.0(2) ?
C4' C11' C12' 122.8(2) n
C11' C12' S13' 113.19(17) n
C14' S13' C12' 102.00(12) y
C15' C14' S13' 116.21(17) n
C20' C15' C16' 118.5(2) ?
C20' C15' C14' 122.4(2) n
C16' C15' C14' 119.0(2) ?
C17' C16' C15' 121.5(2) ?
C18' C17' C16' 119.7(2) ?
C17' C18' C19' 119.4(2) ?
C18' C19' C20' 121.7(2) ?
C19' C20' C15' 119.2(2) ?
C19' C20' C1' 117.6(2) ?
C15' C20' C1' 123.3(2) n

loop_
_geom_bond_atom_site_label_1
_geom_bond_atom_site_label_2
_geom_bond_site_symmetry_2
_geom_bond_distance
_geom_bond_publ_flag
C1 C20 . 1.512(3) y
C1 S2 . 1.820(3) y
S2 C3 . 1.809(2) y
C3 C4 . 1.517(3) y
C4 C5 . 1.373(3) ?
C4 C11 . 1.426(3) y
C5 C5A . 1.412(3) ?
C5A C6 . 1.416(3) ?
C5A C9A . 1.421(3) ?
C6 C7 . 1.366(4) ?
C7 C8 . 1.412(4) ?
C8 C9 . 1.358(4) ?
C9 C9A . 1.416(3) ?
C9A C10 . 1.407(3) ?
C10 C11 . 1.377(3) ?
C11 C12 . 1.513(3) y
C12 S13 . 1.818(3) y
S13 C14 . 1.807(2) y
C14 C15 . 1.516(3) y
C15 C16 . 1.399(3) ?
C15 C20 . 1.402(3) y
C16 C17 . 1.384(4) ?
C17 C18 . 1.387(4) ?
C18 C19 . 1.377(4) ?
C19 C20 . 1.402(3) ?
C1' C20' . 1.511(3) y
C1' S2' . 1.814(3) y
S2' C3' . 1.804(3) y
C3' C4' . 1.512(3) y
C4' C5' . 1.377(3) ?
C4' C11' . 1.429(3) y
C5' C5A' . 1.404(3) ?
C5A' C6' . 1.422(3) ?
C5A' C9A' . 1.426(3) ?
C6' C7' . 1.363(3) ?
C7' C8' . 1.409(4) ?
C8' C9' . 1.361(4) ?
C9' C9A' . 1.412(3) ?
C9A' C10' . 1.409(3) ?
C10' C11' . 1.373(3) ?
C11' C12' . 1.512(3) y
C12' S13' . 1.809(3) y
S13' C14' . 1.805(3) y
C14' C15' . 1.512(3) y
C15' C20' . 1.401(3) y
C15' C16' . 1.402(3) ?
C16' C17' . 1.383(3) ?
C17' C18' . 1.382(4) ?
C18' C19' . 1.386(4) ?
C19' C20' . 1.389(3) ?

loop_
_geom_torsion_atom_site_label_1
_geom_torsion_atom_site_label_2
_geom_torsion_atom_site_label_3
_geom_torsion_atom_site_label_4
_geom_torsion
_geom_torsion_publ_flag
C20 C1 S2 C3 59.09(19) y
C1 S2 C3 C4 78.4(2) y
S2 C3 C4 C5 44.3(3) ?
S2 C3 C4 C11 -141.31(19) n
C11 C4 C5 C5A -1.6(3) ?
C3 C4 C5 C5A 172.9(2) ?
C4 C5 C5A C6 -179.2(2) ?
C4 C5 C5A C9A 0.9(3) ?
C5 C5A C6 C7 179.9(2) ?
C9A C5A C6 C7 -0.2(4) ?
C5A C6 C7 C8 0.9(4) ?
C6 C7 C8 C9 -1.0(4) ?
C7 C8 C9 C9A 0.5(4) ?
C8 C9 C9A C10 -180.0(2) ?
C8 C9 C9A C5A 0.3(3) ?
C5 C5A C9A C10 -0.3(3) ?
C6 C5A C9A C10 179.8(2) ?
C5 C5A C9A C9 179.5(2) ?
C6 C5A C9A C9 -0.4(3) ?
C9 C9A C10 C11 -179.3(2) ?
C5A C9A C10 C11 0.4(3) ?
C9A C10 C11 C4 -1.2(3) ?
C9A C10 C11 C12 179.67(19) ?
C5 C4 C11 C10 1.7(3) ?
C3 C4 C11 C10 -172.7(2) ?
C5 C4 C11 C12 -179.1(2) ?
C3 C4 C11 C12 6.4(3) n
C10 C11 C12 S13 -79.4(2) ?
C4 C11 C12 S13 101.5(2) n
C11 C12 S13 C14 -58.92(19) y
C12 S13 C14 C15 -78.2(2) y
S13 C14 C15 C16 -44.8(3) ?
S13 C14 C15 C20 139.5(2) n
C20 C15 C16 C17 0.6(4) ?
C14 C15 C16 C17 -175.2(2) ?
C15 C16 C17 C18 0.4(4) ?
C16 C17 C18 C19 -1.1(4) ?
C17 C18 C19 C20 0.9(4) ?
C16 C15 C20 C19 -0.8(3) ?
C14 C15 C20 C19 174.8(2) ?
C16 C15 C20 C1 178.8(2) ?
C14 C15 C20 C1 -5.6(3) n
C18 C19 C20 C15 0.0(3) ?
C18 C19 C20 C1 -179.6(2) ?
S2 C1 C20 C15 -102.5(2) n
S2 C1 C20 C19 77.1(2) ?
C20' C1' S2' C3' -60.69(19) y
C1' S2' C3' C4' -74.4(2) y
S2' C3' C4' C5' -44.8(3) ?
S2' C3' C4' C11' 139.3(2) n
C11' C4' C5' C5A' 1.6(3) ?
C3' C4' C5' C5A' -174.4(2) ?
C4' C5' C5A' C6' -179.6(2) ?
C4' C5' C5A' C9A' 1.1(3) ?
C5' C5A' C6' C7' -178.7(2) ?
C9A' C5A' C6' C7' 0.7(3) ?
C5A' C6' C7' C8' 0.4(4) ?
C6' C7' C8' C9' -1.1(4) ?
C7' C8' C9' C9A' 0.6(4) ?
C8' C9' C9A' C10' -178.5(2) ?
C8' C9' C9A' C5A' 0.5(3) ?
C5' C5A' C9A' C10' -2.7(3) ?
C6' C5A' C9A' C10' 178.0(2) ?
C5' C5A' C9A' C9' 178.2(2) ?
C6' C5A' C9A' C9' -1.1(3) ?
C9' C9A' C10' C11' -179.2(2) ?
C5A' C9A' C10' C11' 1.7(3) ?
C9A' C10' C11' C4' 1.0(3) ?
C9A' C10' C11' C12' -178.0(2) ?
C5' C4' C11' C10' -2.6(3) ?
C3' C4' C11' C10' 173.3(2) ?
C5' C4' C11' C12' 176.3(2) ?
C3' C4' C11' C12' -7.8(3) n
C10' C11' C12' S13' 74.4(2) ?
C4' C11' C12' S13' -104.5(2) n
C11' C12' S13' C14' 60.7(2) y
C12' S13' C14' C15' 74.5(2) y
S13' C14' C15' C20' -137.9(2) n
S13' C14' C15' C16' 45.7(3) ?
C20' C15' C16' C17' -1.3(3) ?
C14' C15' C16' C17' 175.3(2) ?
C15' C16' C17' C18' 0.5(4) ?
C16' C17' C18' C19' 0.4(4) ?
C17' C18' C19' C20' -0.4(4) ?
C18' C19' C20' C15' -0.4(4) ?
C18' C19' C20' C1' 178.5(2) ?
C16' C15' C20' C19' 1.2(3) ?
C14' C15' C20' C19' -175.2(2) ?
C16' C15' C20' C1' -177.6(2) ?
C14' C15' C20' C1' 5.9(3) n
S2' C1' C20' C19' -73.0(2) ?
S2' C1' C20' C15' 105.9(2) n

loop_
_cod_related_entry_id
_cod_related_entry_database
_cod_related_entry_code
1 ChemSpider 24728831
